data_4025981
loop_
_publ_author_name
'Mustafa J. Raihan'
'Veerababurao Kavala'
'Pateliya Mujjamil Habib'
'Qiao-Zhi Guan'
'Chun-Wei Kuo'
'Ching-Fa Yao'

_publ_section_title
;
 Synthesis of Isoxazoline N-Oxides via [Hydroxy(tosyloxy)iodo]benzene
 (HTIB)-Mediated Oxidative N-O Coupling
;
_journal_name_full 'Journal of Organic Chemistry'
_journal_page_first 424
_journal_page_last 434
_journal_paper_doi 10.1021/jo1018393
_journal_volume 76
_journal_year 2011
_chemical_formula_moiety 'C11 H9 Cl N2 O4'
_chemical_formula_sum 'C11 H9 Cl N2 O4'
_chemical_formula_weight 268.65
_chemical_name_systematic
;
 ?
;
_space_group_IT_number 2
_symmetry_cell_setting triclinic
_symmetry_space_group_name_Hall '-P 1'
_symmetry_space_group_name_H-M 'P -1'
_atom_sites_solution_hydrogens geom
_atom_sites_solution_primary direct
_atom_sites_solution_secondary difmap
_audit_creation_method SHELXL-97
_cell_angle_alpha 106.496(2)
_cell_angle_beta 96.783(2)
_cell_angle_gamma 106.600(2)
_cell_formula_units_Z 2
_cell_length_a 7.6607(3)
_cell_length_b 7.7335(3)
_cell_length_c 10.9132(4)
_cell_measurement_reflns_used 4616
_cell_measurement_temperature 293(2)
_cell_measurement_theta_max 25.028
_cell_measurement_theta_min 2.037
_cell_volume 579.96(4)
_computing_cell_refinement 'HKL Scalepack (Otwinowski & Minor 1997)'
_computing_data_collection 'Collect (Nonius BV, 1997-2000)'
_computing_data_reduction 'HKL Denzo and Scalepack'
_computing_molecular_graphics 'Ortep-3 for Windows (Farrugia, 1997)'
_computing_publication_material 'WinGX publication routines (Farrugia, 1999)'
_computing_structure_refinement 'SHELXL-97 (Sheldrick, 1997)'
_computing_structure_solution 'SHELXS-86 (Sheldrick, 1986)'
_diffrn_ambient_temperature 293(2)
_diffrn_detector_area_resol_mean 9
_diffrn_measured_fraction_theta_full 0.990
_diffrn_measured_fraction_theta_max 0.990
_diffrn_measurement_device_type KappaCCD
_diffrn_measurement_method 'CCD rotation images, thick slices'
_diffrn_radiation_monochromator graphite
_diffrn_radiation_source 'fine-focus sealed tube'
_diffrn_radiation_type MoK\a
_diffrn_radiation_wavelength 0.71073
_diffrn_reflns_av_R_equivalents 0.0363
_diffrn_reflns_av_sigmaI/netI 0.0352
_diffrn_reflns_limit_h_max 9
_diffrn_reflns_limit_h_min -9
_diffrn_reflns_limit_k_max 9
_diffrn_reflns_limit_k_min -9
_diffrn_reflns_limit_l_max 12
_diffrn_reflns_limit_l_min -12
_diffrn_reflns_number 4143
_diffrn_reflns_theta_full 25.05
_diffrn_reflns_theta_max 25.05
_diffrn_reflns_theta_min 2.84
_exptl_absorpt_coefficient_mu 0.338
_exptl_absorpt_correction_T_max 0.9699
_exptl_absorpt_correction_T_min 0.8014
_exptl_absorpt_correction_type multi-scan
_exptl_absorpt_process_details
;
 ?
;
_exptl_crystal_colour yellow
_exptl_crystal_density_diffrn 1.538
_exptl_crystal_description prism
_exptl_crystal_F_000 276
_exptl_crystal_size_max 0.37
_exptl_crystal_size_mid 0.31
_exptl_crystal_size_min 0.25
_refine_diff_density_max 0.285
_refine_diff_density_min -0.258
_refine_diff_density_rms 0.046
_refine_ls_extinction_method none
_refine_ls_goodness_of_fit_ref 1.005
_refine_ls_hydrogen_treatment fixed
_refine_ls_matrix_type full
_refine_ls_number_parameters 163
_refine_ls_number_reflns 2028
_refine_ls_number_restraints 0
_refine_ls_restrained_S_all 1.005
_refine_ls_R_factor_all 0.0509
_refine_ls_R_factor_gt 0.0443
_refine_ls_shift/su_max 0.001
_refine_ls_shift/su_mean 0.000
_refine_ls_structure_factor_coef Fsqd
_refine_ls_weighting_details 'calc w=1/[\s^2^(Fo^2^)+(0.0596P)^2^+0.3279P] where P=(Fo^2^+2Fc^2^)/3'
_refine_ls_weighting_scheme calc
_refine_ls_wR_factor_gt 0.1180
_refine_ls_wR_factor_ref 0.1239
_reflns_number_gt 1752
_reflns_number_total 2028
_reflns_threshold_expression >2sigma(I)
_cod_data_source_file jo1018393_si_006.cif
_cod_data_source_block 10377
_cod_database_code 4025981

loop_
_symmetry_equiv_pos_as_xyz
'x, y, z'
'-x, -y, -z'

loop_
_atom_site_label
_atom_site_type_symbol
_atom_site_fract_x
_atom_site_fract_y
_atom_site_fract_z
_atom_site_U_iso_or_equiv
_atom_site_adp_type
_atom_site_occupancy
_atom_site_symmetry_multiplicity
_atom_site_calc_flag
_atom_site_refinement_flags
C1 C -0.1525(3) 0.3428(3) 0.6373(2) 0.0376(5) Uani 1 1 d .
C2 C -0.0869(3) 0.4483(3) 0.7682(2) 0.0480(5) Uani 1 1 d .
H2 H -0.1697 0.4711 0.8215 0.058 Uiso 1 1 calc R
C3 C 0.1020(3) 0.5199(3) 0.8195(2) 0.0493(6) Uani 1 1 d .
H3 H 0.1496 0.5945 0.9071 0.059 Uiso 1 1 calc R
C4 C 0.2186(3) 0.4782(3) 0.7377(2) 0.0437(5) Uani 1 1 d .
C5 C 0.1534(3) 0.3681(3) 0.6066(2) 0.0401(5) Uani 1 1 d .
H5 H 0.2373 0.3413 0.5553 0.048 Uiso 1 1 calc R
C6 C -0.0377(3) 0.2968(3) 0.55064(19) 0.0356(4) Uani 1 1 d .
C7 C -0.1179(3) 0.1792(3) 0.41434(19) 0.0394(5) Uani 1 1 d .
H7 H -0.2451 0.1538 0.3870 0.047 Uiso 1 1 calc R
C8 C -0.0342(3) 0.1019(3) 0.32201(19) 0.0383(5) Uani 1 1 d .
C9 C 0.1651(3) 0.1126(3) 0.3284(2) 0.0471(5) Uani 1 1 d .
H9A H 0.2443 0.2424 0.3427 0.056 Uiso 1 1 calc R
H9B H 0.2085 0.0719 0.3991 0.056 Uiso 1 1 calc R
C10 C -0.1316(3) -0.0184(3) 0.1915(2) 0.0475(5) Uani 1 1 d .
C11 C -0.3281(4) -0.0717(5) 0.1258(3) 0.0732(8) Uani 1 1 d .
H11A H -0.3490 -0.1552 0.0375 0.110 Uiso 1 1 calc R
H11B H -0.3555 0.0416 0.1248 0.110 Uiso 1 1 calc R
H11C H -0.4079 -0.1362 0.1722 0.110 Uiso 1 1 calc R
Cl1 Cl 0.45811(8) 0.57236(11) 0.80023(6) 0.0718(3) Uani 1 1 d .
N1 N -0.3557(2) 0.2766(3) 0.58924(18) 0.0448(5) Uani 1 1 d .
N2 N -0.0171(3) -0.0845(3) 0.12846(19) 0.0553(5) Uani 1 1 d .
O1 O -0.4525(3) 0.1654(3) 0.6327(2) 0.0807(6) Uani 1 1 d .
O2 O -0.4183(2) 0.3379(3) 0.5104(2) 0.0733(6) Uani 1 1 d .
O3 O 0.1679(3) -0.0144(3) 0.20372(17) 0.0656(5) Uani 1 1 d .
O4 O -0.0417(3) -0.1982(3) 0.01612(17) 0.0781(6) Uani 1 1 d .

loop_
_atom_site_aniso_label
_atom_site_aniso_U_11
_atom_site_aniso_U_22
_atom_site_aniso_U_33
_atom_site_aniso_U_23
_atom_site_aniso_U_13
_atom_site_aniso_U_12
C1 0.0333(10) 0.0388(11) 0.0365(10) 0.0080(8) 0.0074(8) 0.0104(8)
C2 0.0483(12) 0.0558(13) 0.0362(11) 0.0060(10) 0.0142(10) 0.0192(10)
C3 0.0524(13) 0.0525(13) 0.0309(11) -0.0007(9) 0.0019(10) 0.0168(11)
C4 0.0389(11) 0.0429(11) 0.0381(11) 0.0017(9) 0.0001(9) 0.0119(9)
C5 0.0349(10) 0.0430(11) 0.0339(10) 0.0022(9) 0.0065(8) 0.0113(9)
C6 0.0347(10) 0.0341(10) 0.0316(10) 0.0051(8) 0.0056(8) 0.0087(8)
C7 0.0316(10) 0.0432(11) 0.0329(10) 0.0040(8) 0.0039(8) 0.0069(8)
C8 0.0413(11) 0.0359(10) 0.0323(10) 0.0078(8) 0.0059(9) 0.0091(9)
C9 0.0494(13) 0.0487(12) 0.0432(12) 0.0094(10) 0.0151(10) 0.0206(10)
C10 0.0574(14) 0.0444(12) 0.0326(11) 0.0052(9) 0.0106(10) 0.0125(10)
C11 0.0657(17) 0.084(2) 0.0395(14) -0.0030(13) -0.0055(12) 0.0109(15)
Cl1 0.0400(4) 0.0845(5) 0.0560(4) -0.0133(3) -0.0086(3) 0.0131(3)
N1 0.0363(10) 0.0489(11) 0.0433(10) 0.0063(8) 0.0114(8) 0.0134(8)
N2 0.0806(15) 0.0481(11) 0.0368(10) 0.0082(9) 0.0175(10) 0.0250(10)
O1 0.0477(10) 0.0857(14) 0.1054(17) 0.0457(13) 0.0197(11) 0.0023(10)
O2 0.0421(10) 0.1035(15) 0.0838(14) 0.0451(12) 0.0070(9) 0.0273(10)
O3 0.0736(12) 0.0776(12) 0.0512(10) 0.0086(9) 0.0235(9) 0.0423(10)
O4 0.1278(19) 0.0650(12) 0.0372(9) -0.0015(8) 0.0257(11) 0.0412(12)

loop_
_atom_type_symbol
_atom_type_description
_atom_type_scat_dispersion_real
_atom_type_scat_dispersion_imag
_atom_type_scat_source
C C 0.0033 0.0016 'International Tables Vol C Tables 4.2.6.8 and 6.1.1.4'
H H 0.0000 0.0000 'International Tables Vol C Tables 4.2.6.8 and 6.1.1.4'
Cl Cl 0.1484 0.1585 'International Tables Vol C Tables 4.2.6.8 and 6.1.1.4'
N N 0.0061 0.0033 'International Tables Vol C Tables 4.2.6.8 and 6.1.1.4'
O O 0.0106 0.0060 'International Tables Vol C Tables 4.2.6.8 and 6.1.1.4'

loop_
_geom_angle_atom_site_label_1
_geom_angle_atom_site_label_2
_geom_angle_atom_site_label_3
_geom_angle
C2 C1 C6 123.99(19)
C2 C1 N1 116.14(18)
C6 C1 N1 119.87(17)
C3 C2 C1 119.5(2)
C3 C2 H2 120.3
C1 C2 H2 120.3
C4 C3 C2 118.19(19)
C4 C3 H3 120.9
C2 C3 H3 120.9
C3 C4 C5 122.7(2)
C3 C4 Cl1 118.68(16)
C5 C4 Cl1 118.60(17)
C6 C5 C4 120.54(19)
C6 C5 H5 119.7
C4 C5 H5 119.7
C5 C6 C1 115.08(17)
C5 C6 C7 124.09(18)
C1 C6 C7 120.81(18)
C8 C7 C6 129.17(19)
C8 C7 H7 115.4
C6 C7 H7 115.4
C7 C8 C10 123.6(2)
C7 C8 C9 130.76(19)
C10 C8 C9 105.63(18)
O3 C9 C8 105.61(18)
O3 C9 H9A 110.6
C8 C9 H9A 110.6
O3 C9 H9B 110.6
C8 C9 H9B 110.6
H9A C9 H9B 108.7
N2 C10 C8 109.5(2)
N2 C10 C11 120.1(2)
C8 C10 C11 130.4(2)
C10 C11 H11A 109.5
C10 C11 H11B 109.5
H11A C11 H11B 109.5
C10 C11 H11C 109.5
H11A C11 H11C 109.5
H11B C11 H11C 109.5
O2 N1 O1 123.2(2)
O2 N1 C1 118.75(19)
O1 N1 C1 118.0(2)
O4 N2 C10 131.8(2)
O4 N2 O3 115.1(2)
C10 N2 O3 113.15(18)
N2 O3 C9 105.93(16)

loop_
_geom_bond_atom_site_label_1
_geom_bond_atom_site_label_2
_geom_bond_distance
C1 C2 1.376(3)
C1 C6 1.407(3)
C1 N1 1.470(3)
C2 C3 1.374(3)
C2 H2 0.9300
C3 C4 1.374(3)
C3 H3 0.9300
C4 C5 1.385(3)
C4 Cl1 1.738(2)
C5 C6 1.399(3)
C5 H5 0.9300
C6 C7 1.454(3)
C7 C8 1.347(3)
C7 H7 0.9300
C8 C10 1.432(3)
C8 C9 1.497(3)
C9 O3 1.441(3)
C9 H9A 0.9700
C9 H9B 0.9700
C10 N2 1.305(3)
C10 C11 1.474(4)
C11 H11A 0.9600
C11 H11B 0.9600
C11 H11C 0.9600
N1 O2 1.208(3)
N1 O1 1.210(3)
N2 O4 1.245(2)
N2 O3 1.418(3)
